data_1513227
loop_
_publ_author_name
'Zheng, Heng'
'Chen, Qiong'
'Zhang, Mengke'
'Lai, Yongji'
'Lei, Liang'
'Shu, Penghua'
'Zhang, Jinwen'
'Xue, Yongbo'
'Luo, Zengwei'
'Li, Yan'
'Yao, Guangmin'
'Zhang, Yonghui'

_publ_section_title
;
 Cytotoxic ent-Kaurane Diterpenoids from Salvia cavaleriei.
;
_journal_issue 12
_journal_name_full 'Journal of natural products'
_journal_page_first 2253
_journal_page_last 2262
_journal_paper_doi 10.1021/np400600c
_journal_volume 76
_journal_year 2013
_chemical_absolute_configuration ad
_chemical_formula_sum 'C22 H32 O7'
_chemical_formula_weight 408.48
_chemical_name_systematic
; 
 ? 
;
_space_group_IT_number 19
_symmetry_cell_setting orthorhombic
_symmetry_space_group_name_Hall 'P 2ac 2ab'
_symmetry_space_group_name_H-M 'P 21 21 21'
_atom_sites_solution_hydrogens geom
_atom_sites_solution_primary direct
_atom_sites_solution_secondary difmap
_audit_creation_method SHELXL-97
_cell_angle_alpha 90.00
_cell_angle_beta 90.00
_cell_angle_gamma 90.00
_cell_formula_units_Z 4
_cell_length_a 7.5766(2)
_cell_length_b 10.6290(2)
_cell_length_c 26.1402(5)
_cell_measurement_reflns_used 9268
_cell_measurement_temperature 298(2)
_cell_measurement_theta_max 68.41
_cell_measurement_theta_min 3.38
_cell_volume 2105.11(8)
_computing_cell_refinement 'Bruker SAINT'
_computing_data_collection 'Bruker APEX2'
_computing_data_reduction 'Bruker SAINT'
_computing_molecular_graphics 'Bruker SHELXTL'
_computing_publication_material 'Bruker SHELXTL'
_computing_structure_refinement 'SHELXL-97 (Sheldrick, 1997)'
_computing_structure_solution 'SHELXS-97 (Sheldrick, 1990)'
_diffrn_ambient_temperature 298(2)
_diffrn_measured_fraction_theta_full 0.975
_diffrn_measured_fraction_theta_max 0.975
_diffrn_measurement_device_type 'Bruker APEX-II CCD'
_diffrn_measurement_method '\f and \w scans'
_diffrn_radiation_monochromator graphite
_diffrn_radiation_source 'fine-focus sealed tube'
_diffrn_radiation_type CuK\a
_diffrn_radiation_wavelength 1.54178
_diffrn_reflns_av_R_equivalents 0.0215
_diffrn_reflns_av_sigmaI/netI 0.0178
_diffrn_reflns_limit_h_max 8
_diffrn_reflns_limit_h_min -7
_diffrn_reflns_limit_k_max 11
_diffrn_reflns_limit_k_min -11
_diffrn_reflns_limit_l_max 28
_diffrn_reflns_limit_l_min -29
_diffrn_reflns_number 11433
_diffrn_reflns_theta_full 59.97
_diffrn_reflns_theta_max 59.97
_diffrn_reflns_theta_min 3.38
_diffrn_standards_number 0
_exptl_absorpt_coefficient_mu 0.784
_exptl_absorpt_correction_T_max 0.9257
_exptl_absorpt_correction_T_min 0.8402
_exptl_absorpt_correction_type none
_exptl_crystal_density_diffrn 1.289
_exptl_crystal_density_method 'not measured'
_exptl_crystal_F_000 880
_exptl_crystal_size_max 0.23
_exptl_crystal_size_mid 0.10
_exptl_crystal_size_min 0.10
_refine_diff_density_max 0.224
_refine_diff_density_min -0.179
_refine_diff_density_rms 0.042
_refine_ls_abs_structure_details 'Flack H D (1983), Acta Cryst. A39, 876-881'
_refine_ls_abs_structure_Flack 0.03(19)
_refine_ls_extinction_method none
_refine_ls_goodness_of_fit_ref 1.087
_refine_ls_hydrogen_treatment mixed
_refine_ls_matrix_type full
_refine_ls_number_parameters 274
_refine_ls_number_reflns 3047
_refine_ls_number_restraints 3
_refine_ls_restrained_S_all 1.087
_refine_ls_R_factor_all 0.0339
_refine_ls_R_factor_gt 0.0336
_refine_ls_shift/su_max 0.001
_refine_ls_shift/su_mean 0.000
_refine_ls_structure_factor_coef Fsqd
_refine_ls_weighting_details 'calc w=1/[\s^2^(Fo^2^)+(0.0598P)^2^+0.2954P] where P=(Fo^2^+2Fc^2^)/3'
_refine_ls_weighting_scheme calc
_refine_ls_wR_factor_gt 0.0944
_refine_ls_wR_factor_ref 0.0949
_reflns_number_gt 2994
_reflns_number_total 3047
_reflns_threshold_expression >2sigma(I)
_cod_data_source_file np400600c_si_006.cif
_cod_data_source_block e:\120906a\work\cu_120906a_0m
_cod_depositor_comments
;
The following automatic conversions were performed:

'_symmetry_cell_setting' value 'Orthorhombic' changed to
'orthorhombic' according to
/home/saulius/struct/CIF-dictionaries/cif_core.dic dictionary named
'cif_core.dic' version 2.4.2 from 2011-04-26.

Automatic conversion script
Id: cif_fix_values 1891 2012-01-12 08:04:46Z andrius 
;
_cod_original_sg_symbol_H-M P2(1)2(1)2(1)
_cod_database_code 1513227

loop_
_symmetry_equiv_pos_as_xyz
'x, y, z'
'x+1/2, -y+1/2, -z'
'-x, y+1/2, -z+1/2'
'-x+1/2, -y, z+1/2'

loop_
_atom_site_label
_atom_site_type_symbol
_atom_site_fract_x
_atom_site_fract_y
_atom_site_fract_z
_atom_site_U_iso_or_equiv
_atom_site_adp_type
_atom_site_occupancy
_atom_site_symmetry_multiplicity
_atom_site_calc_flag
_atom_site_refinement_flags
C1 C 0.9549(3) 0.34597(18) 0.94100(7) 0.0496(4) Uani 1 1 d .
H1A H 0.8509 0.3743 0.9593 0.060 Uiso 1 1 calc R
H1B H 0.9253 0.2679 0.9238 0.060 Uiso 1 1 calc R
C2 C 1.1027(3) 0.3213(2) 0.97922(8) 0.0564(5) Uani 1 1 d .
H2A H 1.0631 0.2601 1.0042 0.068 Uiso 1 1 calc R
H2B H 1.2035 0.2861 0.9614 0.068 Uiso 1 1 calc R
C3 C 1.1586(3) 0.4404(2) 1.00658(8) 0.0552(5) Uani 1 1 d .
H3A H 1.2547 0.4209 1.0304 0.066 Uiso 1 1 calc R
C4 C 1.2167(3) 0.5461(2) 0.97066(8) 0.0511(5) Uani 1 1 d .
C5 C 1.0761(3) 0.56458(16) 0.92787(7) 0.0428(4) Uani 1 1 d .
H5 H 0.9732 0.5998 0.9455 0.051 Uiso 1 1 calc R
C6 C 1.1244(3) 0.66287(18) 0.88773(8) 0.0509(5) Uani 1 1 d .
H6A H 1.1770 0.7352 0.9045 0.061 Uiso 1 1 calc R
H6B H 1.2112 0.6278 0.8645 0.061 Uiso 1 1 calc R
C7 C 0.9642(3) 0.70477(17) 0.85766(7) 0.0471(5) Uani 1 1 d .
H7 H 0.8900 0.7531 0.8812 0.057 Uiso 1 1 calc R
C8 C 0.8466(2) 0.60038(16) 0.83490(7) 0.0416(4) Uani 1 1 d .
C9 C 0.8312(2) 0.48695(15) 0.87350(6) 0.0389(4) Uani 1 1 d .
H9 H 0.7572 0.5196 0.9013 0.047 Uiso 1 1 calc R
C10 C 1.0055(3) 0.44525(15) 0.90071(6) 0.0408(4) Uani 1 1 d .
C11 C 0.7256(3) 0.37842(17) 0.85171(7) 0.0464(4) Uani 1 1 d .
H11 H 0.6506 0.3340 0.8764 0.056 Uiso 1 1 calc R
C12 C 0.6610(3) 0.37850(19) 0.79895(8) 0.0543(5) Uani 1 1 d .
H12 H 0.5476 0.3369 0.7927 0.065 Uiso 1 1 calc R
C13 C 0.7024(3) 0.4912(2) 0.76644(7) 0.0542(5) Uani 1 1 d .
H13 H 0.6931 0.4726 0.7298 0.065 Uiso 1 1 calc R
C14 C 0.8809(3) 0.54820(18) 0.78037(7) 0.0477(5) Uani 1 1 d .
H14 H 0.9743 0.4844 0.7805 0.057 Uiso 1 1 calc R
C15 C 0.6588(3) 0.65415(18) 0.82771(7) 0.0490(5) Uani 1 1 d .
C16 C 0.5732(3) 0.5909(2) 0.78307(7) 0.0562(5) Uani 1 1 d .
C17 C 0.4136(3) 0.6173(3) 0.76618(10) 0.0749(7) Uani 1 1 d .
H17A H 0.3465 0.6789 0.7823 0.090 Uiso 1 1 calc R
H17B H 0.3681 0.5743 0.7381 0.090 Uiso 1 1 calc R
C18 C 1.4029(3) 0.5150(3) 0.95068(9) 0.0677(6) Uani 1 1 d .
H18A H 1.4391 0.5784 0.9267 0.101 Uiso 1 1 calc R
H18B H 1.4013 0.4345 0.9341 0.101 Uiso 1 1 calc R
H18C H 1.4842 0.5129 0.9788 0.101 Uiso 1 1 calc R
C19 C 1.2343(3) 0.6692(2) 1.00172(9) 0.0695(6) Uani 1 1 d .
H19A H 1.3035 0.6538 1.0318 0.104 Uiso 1 1 calc R
H19B H 1.1192 0.6983 1.0115 0.104 Uiso 1 1 calc R
H19C H 1.2913 0.7321 0.9811 0.104 Uiso 1 1 calc R
C20 C 1.1396(3) 0.38595(19) 0.86328(8) 0.0527(5) Uani 1 1 d .
H20A H 1.2378 0.3528 0.8822 0.079 Uiso 1 1 calc R
H20B H 1.1808 0.4490 0.8398 0.079 Uiso 1 1 calc R
H20C H 1.0837 0.3193 0.8446 0.079 Uiso 1 1 calc R
C21 C 0.8269(4) 0.4993(3) 1.10790(10) 0.0821(8) Uani 1 1 d .
H21A H 0.7813 0.4364 1.1307 0.123 Uiso 1 1 calc R
H21B H 0.7418 0.5163 1.0816 0.123 Uiso 1 1 calc R
H21C H 0.8504 0.5751 1.1267 0.123 Uiso 1 1 calc R
C22 C 0.9922(3) 0.45333(18) 1.08439(8) 0.0581(5) Uani 1 1 d .
O1 O 1.1018(3) 0.3934(2) 1.10619(7) 0.0959(6) Uani 1 1 d .
O2 O 1.00599(19) 0.48512(15) 1.03528(5) 0.0579(4) Uani 1 1 d .
O3 O 1.0201(2) 0.79019(12) 0.81829(5) 0.0617(4) Uani 1 1 d .
H3 H 0.9774 0.8599 0.8236 0.092 Uiso 1 1 calc R
O4 O 0.8058(2) 0.29937(12) 0.81253(5) 0.0579(4) Uani 1 1 d .
O5 O 0.9155(2) 0.64435(13) 0.74359(5) 0.0611(4) Uani 1 1 d .
H5A H 0.9683 0.7025 0.7574 0.092 Uiso 1 1 calc R
O6 O 0.5908(2) 0.73352(15) 0.85442(6) 0.0674(4) Uani 1 1 d .
O7 O 0.9213(3) 0.02724(18) 0.83974(9) 0.0953(7) Uani 1 1 d D
H7A H 0.950(5) 0.079(3) 0.8167(11) 0.143 Uiso 1 1 d D
H7B H 0.818(3) 0.045(4) 0.8502(15) 0.143 Uiso 1 1 d D

loop_
_atom_site_aniso_label
_atom_site_aniso_U_11
_atom_site_aniso_U_22
_atom_site_aniso_U_33
_atom_site_aniso_U_23
_atom_site_aniso_U_13
_atom_site_aniso_U_12
C1 0.0523(12) 0.0413(9) 0.0552(10) 0.0117(8) 0.0020(9) -0.0010(8)
C2 0.0541(13) 0.0550(11) 0.0600(11) 0.0183(9) 0.0048(10) 0.0097(9)
C3 0.0437(12) 0.0696(13) 0.0523(11) 0.0116(10) -0.0016(9) 0.0130(10)
C4 0.0435(11) 0.0565(12) 0.0533(10) 0.0016(9) -0.0021(8) -0.0006(9)
C5 0.0418(10) 0.0405(9) 0.0462(9) 0.0029(7) 0.0062(8) 0.0007(7)
C6 0.0559(13) 0.0443(10) 0.0526(10) 0.0035(9) 0.0033(9) -0.0093(9)
C7 0.0610(12) 0.0327(8) 0.0476(9) 0.0042(8) 0.0128(9) 0.0010(8)
C8 0.0485(11) 0.0349(9) 0.0413(9) 0.0044(7) 0.0091(8) 0.0036(8)
C9 0.0441(10) 0.0333(8) 0.0392(9) 0.0020(7) 0.0088(7) 0.0028(7)
C10 0.0442(10) 0.0350(8) 0.0433(9) 0.0029(7) 0.0072(8) 0.0029(7)
C11 0.0506(11) 0.0374(9) 0.0511(10) 0.0021(8) 0.0060(8) -0.0006(8)
C12 0.0583(13) 0.0479(11) 0.0568(11) -0.0044(9) -0.0007(9) -0.0043(10)
C13 0.0663(13) 0.0555(11) 0.0409(9) -0.0011(9) -0.0012(9) -0.0013(10)
C14 0.0601(13) 0.0431(10) 0.0399(9) 0.0033(7) 0.0101(9) 0.0036(8)
C15 0.0548(12) 0.0426(10) 0.0495(10) 0.0129(8) 0.0101(9) 0.0076(9)
C16 0.0603(14) 0.0585(12) 0.0499(11) 0.0167(9) -0.0012(9) 0.0026(10)
C17 0.0684(16) 0.0925(18) 0.0638(13) 0.0221(13) -0.0068(12) 0.0057(14)
C18 0.0442(12) 0.0834(15) 0.0754(14) 0.0083(12) 0.0000(10) 0.0015(11)
C19 0.0695(16) 0.0731(14) 0.0657(13) -0.0056(12) -0.0132(11) -0.0058(12)
C20 0.0532(12) 0.0504(11) 0.0546(11) -0.0008(9) 0.0072(9) 0.0123(9)
C21 0.106(2) 0.0780(16) 0.0623(13) 0.0067(13) 0.0262(14) 0.0178(16)
C22 0.0811(15) 0.0470(11) 0.0463(10) 0.0081(9) -0.0026(11) 0.0092(11)
O1 0.1225(16) 0.1036(13) 0.0616(9) 0.0249(10) -0.0050(11) 0.0421(13)
O2 0.0523(8) 0.0772(9) 0.0443(7) 0.0128(7) 0.0025(6) 0.0141(7)
O3 0.0884(11) 0.0358(6) 0.0607(8) 0.0128(6) 0.0112(7) -0.0043(7)
O4 0.0702(9) 0.0417(7) 0.0618(8) -0.0093(6) -0.0010(7) 0.0035(7)
O5 0.0819(11) 0.0567(8) 0.0446(7) 0.0094(6) 0.0142(7) -0.0055(8)
O6 0.0655(9) 0.0620(9) 0.0747(9) -0.0037(8) 0.0113(8) 0.0205(8)
O7 0.1105(16) 0.0561(9) 0.1191(16) 0.0300(10) 0.0356(13) 0.0179(10)

loop_
_atom_type_symbol
_atom_type_description
_atom_type_scat_dispersion_real
_atom_type_scat_dispersion_imag
_atom_type_scat_source
C C 0.0181 0.0091 'International Tables Vol C Tables 4.2.6.8 and 6.1.1.4'
H H 0.0000 0.0000 'International Tables Vol C Tables 4.2.6.8 and 6.1.1.4'
O O 0.0492 0.0322 'International Tables Vol C Tables 4.2.6.8 and 6.1.1.4'

loop_
_geom_angle_atom_site_label_1
_geom_angle_atom_site_label_2
_geom_angle_atom_site_label_3
_geom_angle
C2 C1 C10 112.56(16)
C2 C1 H1A 109.1
C10 C1 H1A 109.1
C2 C1 H1B 109.1
C10 C1 H1B 109.1
H1A C1 H1B 107.8
C3 C2 C1 111.83(16)
C3 C2 H2A 109.3
C1 C2 H2A 109.3
C3 C2 H2B 109.3
C1 C2 H2B 109.3
H2A C2 H2B 107.9
O2 C3 C2 107.07(18)
O2 C3 C4 107.71(15)
C2 C3 C4 113.88(17)
O2 C3 H3A 109.4
C2 C3 H3A 109.4
C4 C3 H3A 109.4
C3 C4 C18 108.30(18)
C3 C4 C19 108.94(17)
C18 C4 C19 106.30(19)
C3 C4 C5 109.68(16)
C18 C4 C5 114.21(17)
C19 C4 C5 109.26(17)
C6 C5 C10 109.17(14)
C6 C5 C4 114.59(16)
C10 C5 C4 117.54(15)
C6 C5 H5 104.7
C10 C5 H5 104.7
C4 C5 H5 104.7
C7 C6 C5 111.49(16)
C7 C6 H6A 109.3
C5 C6 H6A 109.3
C7 C6 H6B 109.3
C5 C6 H6B 109.3
H6A C6 H6B 108.0
O3 C7 C6 108.78(17)
O3 C7 C8 110.41(15)
C6 C7 C8 116.88(15)
O3 C7 H7 106.7
C6 C7 H7 106.7
C8 C7 H7 106.7
C7 C8 C15 108.24(14)
C7 C8 C14 120.97(15)
C15 C8 C14 100.07(15)
C7 C8 C9 110.26(14)
C15 C8 C9 107.00(14)
C14 C8 C9 109.09(14)
C11 C9 C10 113.64(14)
C11 C9 C8 112.39(14)
C10 C9 C8 116.42(14)
C11 C9 H9 104.2
C10 C9 H9 104.2
C8 C9 H9 104.2
C1 C10 C20 108.50(15)
C1 C10 C5 109.50(14)
C20 C10 C5 113.41(16)
C1 C10 C9 107.16(15)
C20 C10 C9 112.52(14)
C5 C10 C9 105.54(13)
O4 C11 C12 58.51(12)
O4 C11 C9 118.88(16)
C12 C11 C9 122.03(16)
O4 C11 H11 115.2
C12 C11 H11 115.2
C9 C11 H11 115.2
O4 C12 C11 60.55(13)
O4 C12 C13 116.76(19)
C11 C12 C13 117.64(18)
O4 C12 H12 116.7
C11 C12 H12 116.7
C13 C12 H12 116.7
C12 C13 C16 105.19(17)
C12 C13 C14 111.50(17)
C16 C13 C14 103.19(16)
C12 C13 H13 112.1
C16 C13 H13 112.1
C14 C13 H13 112.1
O5 C14 C13 106.61(16)
O5 C14 C8 113.18(15)
C13 C14 C8 102.27(16)
O5 C14 H14 111.4
C13 C14 H14 111.4
C8 C14 H14 111.4
O6 C15 C16 125.4(2)
O6 C15 C8 125.41(19)
C16 C15 C8 109.15(17)
C17 C16 C15 124.3(2)
C17 C16 C13 130.5(2)
C15 C16 C13 105.06(18)
C16 C17 H17A 120.0
C16 C17 H17B 120.0
H17A C17 H17B 120.0
C4 C18 H18A 109.5
C4 C18 H18B 109.5
H18A C18 H18B 109.5
C4 C18 H18C 109.5
H18A C18 H18C 109.5
H18B C18 H18C 109.5
C4 C19 H19A 109.5
C4 C19 H19B 109.5
H19A C19 H19B 109.5
C4 C19 H19C 109.5
H19A C19 H19C 109.5
H19B C19 H19C 109.5
C10 C20 H20A 109.5
C10 C20 H20B 109.5
H20A C20 H20B 109.5
C10 C20 H20C 109.5
H20A C20 H20C 109.5
H20B C20 H20C 109.5
C22 C21 H21A 109.5
C22 C21 H21B 109.5
H21A C21 H21B 109.5
C22 C21 H21C 109.5
H21A C21 H21C 109.5
H21B C21 H21C 109.5
O1 C22 O2 122.8(2)
O1 C22 C21 124.6(2)
O2 C22 C21 112.6(2)
C22 O2 C3 118.39(16)
C7 O3 H3 109.5
C12 O4 C11 60.95(13)
C14 O5 H5A 109.5
H7A O7 H7B 109(2)

loop_
_geom_bond_atom_site_label_1
_geom_bond_atom_site_label_2
_geom_bond_distance
C1 C2 1.523(3)
C1 C10 1.539(2)
C1 H1A 0.9700
C1 H1B 0.9700
C2 C3 1.514(3)
C2 H2A 0.9700
C2 H2B 0.9700
C3 O2 1.458(2)
C3 C4 1.529(3)
C3 H3A 0.9800
C4 C18 1.540(3)
C4 C19 1.546(3)
C4 C5 1.557(3)
C5 C6 1.525(3)
C5 C10 1.549(3)
C5 H5 0.9800
C6 C7 1.513(3)
C6 H6A 0.9700
C6 H6B 0.9700
C7 O3 1.436(2)
C7 C8 1.542(3)
C7 H7 0.9800
C8 C15 1.545(3)
C8 C14 1.552(2)
C8 C9 1.576(2)
C9 C11 1.515(3)
C9 C10 1.564(3)
C9 H9 0.9800
C10 C20 1.545(2)
C11 O4 1.458(2)
C11 C12 1.463(3)
C11 H11 0.9800
C12 O4 1.427(3)
C12 C13 1.502(3)
C12 H12 0.9800
C13 C16 1.506(3)
C13 C14 1.526(3)
C13 H13 0.9800
C14 O5 1.427(2)
C14 H14 0.9800
C15 O6 1.210(2)
C15 C16 1.495(3)
C16 C17 1.317(3)
C17 H17A 0.9300
C17 H17B 0.9300
C18 H18A 0.9600
C18 H18B 0.9600
C18 H18C 0.9600
C19 H19A 0.9600
C19 H19B 0.9600
C19 H19C 0.9600
C20 H20A 0.9600
C20 H20B 0.9600
C20 H20C 0.9600
C21 C22 1.478(4)
C21 H21A 0.9600
C21 H21B 0.9600
C21 H21C 0.9600
C22 O1 1.192(3)
C22 O2 1.331(2)
O3 H3 0.8200
O5 H5A 0.8200
O7 H7A 0.841(10)
O7 H7B 0.849(10)

loop_
_geom_hbond_atom_site_label_D
_geom_hbond_atom_site_label_H
_geom_hbond_atom_site_label_A
_geom_hbond_distance_DH
_geom_hbond_distance_HA
_geom_hbond_distance_DA
_geom_hbond_angle_DHA
_geom_hbond_site_symmetry_A
O3 H3 O7 0.82 1.88 2.687(2) 169.5 1_565
O5 H5A O3 0.82 1.89 2.616(2) 147.7 .
O7 H7A O5 0.841(10) 2.002(15) 2.797(2) 157(3) 3_746
O7 H7A O4 0.841(10) 2.59(3) 3.104(2) 120(3) .

loop_
_geom_torsion_atom_site_label_1
_geom_torsion_atom_site_label_2
_geom_torsion_atom_site_label_3
_geom_torsion_atom_site_label_4
_geom_torsion
C10 C1 C2 C3 57.4(2)
C1 C2 C3 O2 62.4(2)
C1 C2 C3 C4 -56.5(2)
O2 C3 C4 C18 165.44(17)
C2 C3 C4 C18 -76.0(2)
O2 C3 C4 C19 50.2(2)
C2 C3 C4 C19 168.80(18)
O2 C3 C4 C5 -69.3(2)
C2 C3 C4 C5 49.3(2)
C3 C4 C5 C6 -176.66(16)
C18 C4 C5 C6 -54.9(2)
C19 C4 C5 C6 64.0(2)
C3 C4 C5 C10 -46.4(2)
C18 C4 C5 C10 75.3(2)
C19 C4 C5 C10 -165.77(17)
C10 C5 C6 C7 63.3(2)
C4 C5 C6 C7 -162.44(16)
C5 C6 C7 O3 -175.98(15)
C5 C6 C7 C8 -50.2(2)
O3 C7 C8 C15 -79.72(18)
C6 C7 C8 C15 155.26(15)
O3 C7 C8 C14 34.6(2)
C6 C7 C8 C14 -90.4(2)
O3 C7 C8 C9 163.55(15)
C6 C7 C8 C9 38.5(2)
C7 C8 C9 C11 -176.65(15)
C15 C8 C9 C11 65.85(18)
C14 C8 C9 C11 -41.6(2)
C7 C8 C9 C10 -43.10(19)
C15 C8 C9 C10 -160.60(15)
C14 C8 C9 C10 91.99(18)
C2 C1 C10 C20 72.7(2)
C2 C1 C10 C5 -51.5(2)
C2 C1 C10 C9 -165.53(15)
C6 C5 C10 C1 -179.53(16)
C4 C5 C10 C1 47.8(2)
C6 C5 C10 C20 59.1(2)
C4 C5 C10 C20 -73.6(2)
C6 C5 C10 C9 -64.48(18)
C4 C5 C10 C9 162.82(15)
C11 C9 C10 C1 -53.99(18)
C8 C9 C10 C1 173.02(14)
C11 C9 C10 C20 65.19(19)
C8 C9 C10 C20 -67.79(19)
C11 C9 C10 C5 -170.63(15)
C8 C9 C10 C5 56.38(17)
C10 C9 C11 O4 -60.9(2)
C8 C9 C11 O4 74.0(2)
C10 C9 C11 C12 -129.92(18)
C8 C9 C11 C12 5.0(2)
C9 C11 C12 O4 106.5(2)
O4 C11 C12 C13 -106.7(2)
C9 C11 C12 C13 -0.2(3)
O4 C12 C13 C16 -147.18(17)
C11 C12 C13 C16 -78.1(2)
O4 C12 C13 C14 -36.0(2)
C11 C12 C13 C14 33.0(3)
C12 C13 C14 O5 173.44(16)
C16 C13 C14 O5 -74.13(17)
C12 C13 C14 C8 -67.53(19)
C16 C13 C14 C8 44.90(17)
C7 C8 C14 O5 -44.3(2)
C15 C8 C14 O5 74.2(2)
C9 C8 C14 O5 -173.76(16)
C7 C8 C14 C13 -158.62(16)
C15 C8 C14 C13 -40.11(17)
C9 C8 C14 C13 71.96(18)
C7 C8 C15 O6 -31.5(2)
C14 C8 C15 O6 -159.05(19)
C9 C8 C15 O6 87.3(2)
C7 C8 C15 C16 149.45(15)
C14 C8 C15 C16 21.94(18)
C9 C8 C15 C16 -91.74(16)
O6 C15 C16 C17 2.4(3)
C8 C15 C16 C17 -178.6(2)
O6 C15 C16 C13 -174.02(19)
C8 C15 C16 C13 4.99(19)
C12 C13 C16 C17 -89.8(3)
C14 C13 C16 C17 153.2(2)
C12 C13 C16 C15 86.29(19)
C14 C13 C16 C15 -30.69(18)
O1 C22 O2 C3 2.4(3)
C21 C22 O2 C3 -177.0(2)
C2 C3 O2 C22 95.6(2)
C4 C3 O2 C22 -141.56(18)
C13 C12 O4 C11 108.2(2)
C9 C11 O4 C12 -111.87(19)
